data_1529250
loop_
_publ_author_name
'Diaba, Fa\"iza'
'Montiel, Juan A.'
'Serban, Georgeta'
'Bonjoch, Josep'

_publ_section_title
;
 Synthesis of Normorphans through an Efficient Intramolecular
 Carbamoylation of Ketones.
;
_journal_issue 15
_journal_name_full 'Organic letters'
_journal_page_first 3860
_journal_page_last 3863
_journal_paper_doi 10.1021/acs.orglett.5b01832
_journal_volume 17
_journal_year 2015
_chemical_absolute_configuration rm
_chemical_formula_moiety 'C16 H16 Cl N O2'
_chemical_formula_sum 'C16 H16 Cl N O2'
_chemical_formula_weight 289.75
_chemical_name_systematic
;
 ?
;
_space_group_crystal_system orthorhombic
_space_group_IT_number 33
_space_group_name_Hall 'P 2c -2n'
_space_group_name_H-M_alt 'P n a 21'
_symmetry_space_group_name_Hall 'P 2c -2n'
_symmetry_space_group_name_H-M 'P n a 21'
_atom_sites_solution_hydrogens geom
_audit_creation_method SHELXL-97
_cell_angle_alpha 90
_cell_angle_beta 90
_cell_angle_gamma 90
_cell_formula_units_Z 4
_cell_length_a 7.9657(2)
_cell_length_b 14.5166(3)
_cell_length_c 12.0126(3)
_cell_measurement_reflns_used 9683
_cell_measurement_temperature 100(2)
_cell_measurement_theta_max 30.54
_cell_measurement_theta_min 2.81
_cell_volume 1389.08(6)
_computing_cell_refinement 'Bruker SAINT'
_computing_data_collection 'Bruker APEX2'
_computing_data_reduction 'Bruker SAINT'
_computing_molecular_graphics 'Bruker SHELXTL'
_computing_publication_material 'Bruker SHELXTL'
_computing_structure_refinement 'SHELXL-97 (Sheldrick 2008)'
_computing_structure_solution 'SHELXS-97 (Sheldrick 2008)'
_diffrn_ambient_temperature 100(2)
_diffrn_measured_fraction_theta_full 0.998
_diffrn_measured_fraction_theta_max 0.995
_diffrn_measurement_device_type 'D8 Venture'
_diffrn_measurement_method '\f and \w scans'
_diffrn_radiation_type MoK\a
_diffrn_radiation_wavelength 0.71073
_diffrn_reflns_av_R_equivalents 0.0232
_diffrn_reflns_av_unetI/netI 0.0509
_diffrn_reflns_laue_measured_fraction_full 0.998
_diffrn_reflns_laue_measured_fraction_max 0.995
_diffrn_reflns_limit_h_max 11
_diffrn_reflns_limit_h_min -9
_diffrn_reflns_limit_k_max 16
_diffrn_reflns_limit_k_min -20
_diffrn_reflns_limit_l_max 16
_diffrn_reflns_limit_l_min -16
_diffrn_reflns_number 4291
_diffrn_reflns_point_group_measured_fraction_full 0.756
_diffrn_reflns_point_group_measured_fraction_max 0.736
_diffrn_reflns_theta_full 25.242
_diffrn_reflns_theta_max 30.539
_diffrn_reflns_theta_min 2.201
_diffrn_source microfocus
_exptl_absorpt_coefficient_mu 0.275
_exptl_absorpt_correction_T_max 0.7461
_exptl_absorpt_correction_T_min 0.6682
_exptl_absorpt_correction_type multi-scan
_exptl_absorpt_process_details sadabs
_exptl_crystal_colour yellow
_exptl_crystal_density_diffrn 1.385
_exptl_crystal_description prism
_exptl_crystal_F_000 608
_exptl_crystal_size_max 0.505
_exptl_crystal_size_mid 0.337
_exptl_crystal_size_min 0.224
_refine_diff_density_max 1.000
_refine_diff_density_min -0.631
_refine_diff_density_rms 0.097
_refine_ls_abs_structure_details
;
 Flack x determined using 861 quotients [(I+)-(I-)]/[(I+)+(I-)]
 (Parsons and Flack (2004), Acta Cryst. A60, s61).
;
_refine_ls_abs_structure_Flack 0.02(4)
_refine_ls_extinction_method none
_refine_ls_goodness_of_fit_ref 1.098
_refine_ls_hydrogen_treatment constr
_refine_ls_matrix_type full
_refine_ls_number_parameters 181
_refine_ls_number_reflns 3139
_refine_ls_number_restraints 1
_refine_ls_restrained_S_all 1.098
_refine_ls_R_factor_all 0.0493
_refine_ls_R_factor_gt 0.0467
_refine_ls_shift/su_max 0.000
_refine_ls_shift/su_mean 0.000
_refine_ls_structure_factor_coef Fsqd
_refine_ls_weighting_details
;
 w=1/[\s^2^(Fo^2^)+(0.0773P)^2^+0.5554P]
 where P=(Fo^2^+2Fc^2^)/3
;
_refine_ls_weighting_scheme calc
_refine_ls_wR_factor_gt 0.1283
_refine_ls_wR_factor_ref 0.1370
_reflns_Friedel_coverage 0.419
_reflns_friedel_fraction_full 0.487
_reflns_friedel_fraction_max 0.455
_reflns_number_gt 3026
_reflns_number_total 3139
_reflns_threshold_expression 'I > 2\s(I)'
_cod_data_source_file ol5b01832_si_003.cif
_cod_data_source_block mo_D43TB83_0ma_a
_cod_depositor_comments 'Adding full bibliography for 1529249--1529250.cif.'
_cod_database_code 1529250
_shelx_space_group_comment
;
The symmetry employed for this shelxl refinement is uniquely defined
by the following loop, which should always be used as a source of
symmetry information in preference to the above space-group names.
They are only intended as comments.
;

loop_
_space_group_symop_operation_xyz
'x, y, z'
'-x, -y, z+1/2'
'x+1/2, -y+1/2, z'
'-x+1/2, y+1/2, z+1/2'

loop_
_atom_site_label
_atom_site_type_symbol
_atom_site_fract_x
_atom_site_fract_y
_atom_site_fract_z
_atom_site_U_iso_or_equiv
_atom_site_adp_type
_atom_site_occupancy
_atom_site_site_symmetry_order
_atom_site_calc_flag
_atom_site_refinement_flags_posn
_atom_site_refinement_flags_adp
Cl1 Cl 0.44309(12) 0.69603(7) 0.35925(8) 0.0432(3) Uani 1 1 d . .
O1 O 0.2462(2) 0.64731(13) 0.6000(2) 0.0225(4) Uani 1 1 d . .
O2 O 0.6843(2) 0.53131(16) 0.27159(19) 0.0255(4) Uani 1 1 d . .
N1 N 0.8298(2) 0.57084(15) 0.42867(19) 0.0163(4) Uani 1 1 d . .
C1 C 0.3939(3) 0.62693(16) 0.6051(2) 0.0160(4) Uani 1 1 d . .
C2 C 0.5119(3) 0.66642(19) 0.6922(2) 0.0198(5) Uani 1 1 d . .
H2A H 0.4457 0.6790 0.7602 0.024 Uiso 1 1 calc R U
H2B H 0.5540 0.7263 0.6644 0.024 Uiso 1 1 calc R U
C3 C 0.6659(3) 0.6070(2) 0.7258(2) 0.0216(5) Uani 1 1 d . .
H3A H 0.7549 0.6483 0.7543 0.026 Uiso 1 1 calc R U
H3B H 0.6324 0.5656 0.7874 0.026 Uiso 1 1 calc R U
C4 C 0.7394(3) 0.54826(18) 0.6308(2) 0.0176(4) Uani 1 1 d . .
H4 H 0.8219 0.5033 0.6622 0.021 Uiso 1 1 calc R U
C5 C 0.5942(3) 0.49541(16) 0.5762(2) 0.0171(4) Uani 1 1 d . .
H5A H 0.6366 0.4518 0.5194 0.021 Uiso 1 1 calc R U
H5B H 0.5291 0.4607 0.6325 0.021 Uiso 1 1 calc R U
C6 C 0.4879(3) 0.56946(17) 0.5233(2) 0.0154(4) Uani 1 1 d . .
C7 C 0.5337(3) 0.60191(17) 0.4225(2) 0.0182(4) Uani 1 1 d . .
C8 C 0.6894(3) 0.56431(16) 0.3657(2) 0.0176(4) Uani 1 1 d . .
C9 C 0.8279(3) 0.60916(17) 0.5428(2) 0.0177(4) Uani 1 1 d . .
H9A H 0.7714 0.6699 0.5408 0.021 Uiso 1 1 calc R U
H9B H 0.9453 0.6195 0.5668 0.021 Uiso 1 1 calc R U
C10 C 0.9850(3) 0.52417(17) 0.3907(2) 0.0192(5) Uani 1 1 d . .
H10A H 1.0839 0.5623 0.4098 0.023 Uiso 1 1 calc R U
H10B H 0.9820 0.5165 0.3089 0.023 Uiso 1 1 calc R U
C11 C 0.9998(3) 0.43086(17) 0.4461(2) 0.0182(4) Uani 1 1 d . .
C12 C 1.0880(3) 0.42107(18) 0.5452(2) 0.0206(5) Uani 1 1 d . .
H12 H 1.1514 0.4713 0.5734 0.025 Uiso 1 1 calc R U
C13 C 1.0842(3) 0.3379(2) 0.6038(3) 0.0248(5) Uani 1 1 d . .
H13 H 1.1438 0.3319 0.6720 0.030 Uiso 1 1 calc R U
C14 C 0.9924(4) 0.26387(19) 0.5618(3) 0.0273(6) Uani 1 1 d . .
H14 H 0.9874 0.2076 0.6020 0.033 Uiso 1 1 calc R U
C16 C 0.9123(3) 0.35541(19) 0.4031(3) 0.0227(5) Uani 1 1 d . .
H16 H 0.8550 0.3608 0.3340 0.027 Uiso 1 1 calc R U
C15 C 0.9085(4) 0.2724(2) 0.4610(3) 0.0260(6) Uani 1 1 d . .
H15 H 0.8483 0.2215 0.4315 0.031 Uiso 1 1 calc R U

loop_
_atom_site_aniso_label
_atom_site_aniso_U_11
_atom_site_aniso_U_22
_atom_site_aniso_U_33
_atom_site_aniso_U_23
_atom_site_aniso_U_13
_atom_site_aniso_U_12
Cl1 0.0493(5) 0.0547(5) 0.0255(4) 0.0157(4) 0.0049(4) 0.0303(4)
O1 0.0127(7) 0.0261(9) 0.0287(11) -0.0027(8) 0.0016(7) 0.0020(6)
O2 0.0210(8) 0.0430(11) 0.0127(9) -0.0054(8) 0.0001(7) -0.0014(8)
N1 0.0129(7) 0.0226(9) 0.0133(9) -0.0005(7) 0.0014(7) -0.0002(6)
C1 0.0128(8) 0.0188(9) 0.0163(11) 0.0008(8) 0.0013(8) -0.0016(7)
C2 0.0135(9) 0.0282(11) 0.0177(12) -0.0084(9) 0.0007(9) 0.0013(8)
C3 0.0166(10) 0.0355(13) 0.0128(11) -0.0031(10) -0.0012(9) 0.0028(9)
C4 0.0145(8) 0.0258(11) 0.0125(11) 0.0015(9) -0.0005(8) 0.0039(8)
C5 0.0165(9) 0.0174(9) 0.0175(11) 0.0013(8) 0.0033(8) 0.0024(7)
C6 0.0121(8) 0.0196(9) 0.0144(10) -0.0025(8) -0.0016(8) -0.0020(7)
C7 0.0140(8) 0.0248(11) 0.0157(12) 0.0001(9) -0.0037(8) 0.0031(8)
C8 0.0157(9) 0.0228(10) 0.0142(11) 0.0005(9) 0.0002(9) -0.0009(7)
C9 0.0113(8) 0.0260(11) 0.0158(12) -0.0031(9) -0.0010(8) -0.0020(7)
C10 0.0132(8) 0.0274(11) 0.0169(11) 0.0009(9) 0.0047(8) 0.0012(7)
C11 0.0132(8) 0.0248(11) 0.0166(11) -0.0037(9) 0.0040(8) 0.0015(7)
C12 0.0181(9) 0.0225(11) 0.0212(13) -0.0023(10) -0.0005(9) 0.0000(8)
C13 0.0236(11) 0.0268(12) 0.0241(14) -0.0013(11) -0.0031(10) 0.0045(9)
C14 0.0321(13) 0.0225(12) 0.0274(15) -0.0014(11) 0.0028(12) 0.0019(9)
C16 0.0181(9) 0.0306(12) 0.0194(13) -0.0086(10) 0.0015(9) -0.0006(8)
C15 0.0276(12) 0.0259(12) 0.0246(14) -0.0092(11) 0.0042(11) -0.0037(9)

loop_
_atom_type_symbol
_atom_type_description
_atom_type_scat_dispersion_real
_atom_type_scat_dispersion_imag
_atom_type_scat_source
C C 0.0033 0.0016 'International Tables Vol C Tables 4.2.6.8 and 6.1.1.4'
H H 0.0000 0.0000 'International Tables Vol C Tables 4.2.6.8 and 6.1.1.4'
N N 0.0061 0.0033 'International Tables Vol C Tables 4.2.6.8 and 6.1.1.4'
O O 0.0106 0.0060 'International Tables Vol C Tables 4.2.6.8 and 6.1.1.4'
Cl Cl 0.1484 0.1585 'International Tables Vol C Tables 4.2.6.8 and 6.1.1.4'

loop_
_geom_angle_atom_site_label_1
_geom_angle_atom_site_label_2
_geom_angle_atom_site_label_3
_geom_angle
C8 N1 C9 122.4(2)
C8 N1 C10 119.0(2)
C9 N1 C10 117.73(19)
O1 C1 C6 126.1(2)
O1 C1 C2 122.8(2)
C6 C1 C2 110.75(19)
C1 C2 C3 117.3(2)
C1 C2 H2A 108.0
C3 C2 H2A 108.0
C1 C2 H2B 108.0
C3 C2 H2B 108.0
H2A C2 H2B 107.2
C4 C3 C2 114.5(2)
C4 C3 H3A 108.6
C2 C3 H3A 108.6
C4 C3 H3B 108.6
C2 C3 H3B 108.6
H3A C3 H3B 107.6
C5 C4 C3 107.86(19)
C5 C4 C9 109.7(2)
C3 C4 C9 111.3(2)
C5 C4 H4 109.3
C3 C4 H4 109.3
C9 C4 H4 109.3
C6 C5 C4 104.29(19)
C6 C5 H5A 110.9
C4 C5 H5A 110.9
C6 C5 H5B 110.9
C4 C5 H5B 110.9
H5A C5 H5B 108.9
C7 C6 C1 122.1(2)
C7 C6 C5 118.4(2)
C1 C6 C5 113.8(2)
C6 C7 C8 119.9(2)
C6 C7 Cl1 124.04(19)
C8 C7 Cl1 115.43(19)
O2 C8 N1 124.7(2)
O2 C8 C7 121.8(2)
N1 C8 C7 113.5(2)
N1 C9 C4 115.0(2)
N1 C9 H9A 108.5
C4 C9 H9A 108.5
N1 C9 H9B 108.5
C4 C9 H9B 108.5
H9A C9 H9B 107.5
N1 C10 C11 109.82(19)
N1 C10 H10A 109.7
C11 C10 H10A 109.7
N1 C10 H10B 109.7
C11 C10 H10B 109.7
H10A C10 H10B 108.2
C12 C11 C16 119.3(3)
C12 C11 C10 120.5(2)
C16 C11 C10 120.0(2)
C11 C12 C13 120.6(2)
C11 C12 H12 119.7
C13 C12 H12 119.7
C14 C13 C12 119.6(3)
C14 C13 H13 120.2
C12 C13 H13 120.2
C15 C14 C13 120.0(3)
C15 C14 H14 120.0
C13 C14 H14 120.0
C15 C16 C11 120.3(3)
C15 C16 H16 119.8
C11 C16 H16 119.8
C14 C15 C16 120.2(3)
C14 C15 H15 119.9
C16 C15 H15 119.9

loop_
_geom_bond_atom_site_label_1
_geom_bond_atom_site_label_2
_geom_bond_distance
Cl1 C7 1.722(3)
O1 C1 1.215(3)
O2 C8 1.228(3)
N1 C8 1.354(3)
N1 C9 1.479(3)
N1 C10 1.482(3)
C1 C6 1.491(3)
C1 C2 1.519(4)
C2 C3 1.553(4)
C2 H2A 0.9900
C2 H2B 0.9900
C3 C4 1.541(4)
C3 H3A 0.9900
C3 H3B 0.9900
C4 C5 1.535(3)
C4 C9 1.548(4)
C4 H4 1.0000
C5 C6 1.509(3)
C5 H5A 0.9900
C5 H5B 0.9900
C6 C7 1.349(4)
C7 C8 1.518(3)
C9 H9A 0.9900
C9 H9B 0.9900
C10 C11 1.514(4)
C10 H10A 0.9900
C10 H10B 0.9900
C11 C12 1.390(4)
C11 C16 1.397(4)
C12 C13 1.397(4)
C12 H12 0.9500
C13 C14 1.395(4)
C13 H13 0.9500
C14 C15 1.389(5)
C14 H14 0.9500
C16 C15 1.391(4)
C16 H16 0.9500
C15 H15 0.9500
